data_7103741
loop_
_publ_author_name
'In, Yasuko'
'Ohishi, Hirofumi'
'Ishida, Toshimasa'
'Igarashi, Yasuhiro'

_publ_section_title
;
 Concerted interaction between conjugated double bond CHs and multiple OHs
 in polyene macrolide antibiotic chainin: weak =C--H&#x22EF;O interactions
 responsible for intrinsic molecular assembly
;
_journal_coden_ASTM CHCOFS
_journal_issue 14
_journal_name_full
;
 Chemical Communications (Cambridge, United Kingdom)
;
_journal_page_first 1692
_journal_page_last 1693
_journal_paper_doi 10.1039/b303047d
_journal_year 2003
_chemical_formula_sum 'C40 H61 Br O13 S'
_chemical_formula_weight 861.86
_chemical_name_common Chainin-p-bromobenzenesulfonate
_space_group_IT_number 19
_symmetry_cell_setting orthorhombic
_symmetry_space_group_name_Hall 'P 2ac 2ab'
_symmetry_space_group_name_H-M 'P 21 21 21'
_atom_sites_solution_hydrogens geom
_atom_sites_solution_primary direct
_atom_sites_solution_secondary difmap
_audit_creation_method SHELXL-97
_cell_angle_alpha 90.00
_cell_angle_beta 90.00
_cell_angle_gamma 90.00
_cell_formula_units_Z 4
_cell_length_a 9.5892(14)
_cell_length_b 17.720(3)
_cell_length_c 26.227(4)
_cell_measurement_reflns_used 2956
_cell_measurement_temperature 273(2)
_cell_measurement_theta_max 28.16
_cell_measurement_theta_min 2.41
_cell_volume 4456.5(11)
_computing_cell_refinement 'Bruker SMART'
_computing_data_collection 'Bruker SMART'
_computing_data_reduction 'SAINT-Plus (Bruker, 1998)'
_computing_structure_refinement 'SHELXL-97 (Sheldrick, 1997)'
_computing_structure_solution 'SHELXS-97 (Sheldrick, 1997)'
_diffrn_ambient_temperature 273(2)
_diffrn_detector_area_resol_mean 8.366
_diffrn_measured_fraction_theta_full 0.954
_diffrn_measured_fraction_theta_max 0.954
_diffrn_measurement_device_type 'Bruker AXS SMART APEX CCD'
_diffrn_measurement_method 'phi and omega scans'
_diffrn_radiation_monochromator graphite
_diffrn_radiation_source 'MacScience, M18XCE rotating anode'
_diffrn_radiation_type MoK\a
_diffrn_radiation_wavelength 0.71069
_diffrn_reflns_av_R_equivalents 0.0775
_diffrn_reflns_av_sigmaI/netI 0.1330
_diffrn_reflns_limit_h_max 11
_diffrn_reflns_limit_h_min -12
_diffrn_reflns_limit_k_max 18
_diffrn_reflns_limit_k_min -23
_diffrn_reflns_limit_l_max 34
_diffrn_reflns_limit_l_min -33
_diffrn_reflns_number 25189
_diffrn_reflns_theta_full 28.33
_diffrn_reflns_theta_max 28.33
_diffrn_reflns_theta_min 1.39
_diffrn_standards_decay_% 0.35
_exptl_absorpt_coefficient_mu 1.028
_exptl_absorpt_correction_T_max 0.9504
_exptl_absorpt_correction_T_min 0.6839
_exptl_absorpt_correction_type empirical
_exptl_absorpt_process_details '(SADABS; Sheldrick, 1996)'
_exptl_crystal_colour yellow
_exptl_crystal_density_diffrn 1.285
_exptl_crystal_density_method 'not measured'
_exptl_crystal_description needle
_exptl_crystal_F_000 1824
_exptl_crystal_size_max 0.40
_exptl_crystal_size_mid 0.08
_exptl_crystal_size_min 0.05
_refine_diff_density_max 0.399
_refine_diff_density_min -0.261
_refine_diff_density_rms 0.047
_refine_ls_abs_structure_details 'Flack H D (1983), Acta Cryst. A39, 876-881'
_refine_ls_abs_structure_Flack -0.014(12)
_refine_ls_extinction_method none
_refine_ls_goodness_of_fit_ref 0.887
_refine_ls_hydrogen_treatment mixed
_refine_ls_matrix_type full
_refine_ls_number_parameters 496
_refine_ls_number_reflns 10240
_refine_ls_number_restraints 0
_refine_ls_restrained_S_all 0.887
_refine_ls_R_factor_all 0.1852
_refine_ls_R_factor_gt 0.0614
_refine_ls_shift/su_max 0.003
_refine_ls_shift/su_mean 0.000
_refine_ls_structure_factor_coef Fsqd
_refine_ls_weighting_details 'calc w=1/[\s^2^(Fo^2^)+(0.0635P)^2^+0.0000P] where P=(Fo^2^+2Fc^2^)/3'
_refine_ls_weighting_scheme calc
_refine_ls_wR_factor_gt 0.1316
_refine_ls_wR_factor_ref 0.1603
_reflns_number_gt 3896
_reflns_number_total 10240
_reflns_threshold_expression >2sigma(I)
_cod_data_source_file b303047d.txt
_cod_data_source_block Chainin-p-bromobenzenesulfonate
_cod_original_sg_symbol_H-M 'P2(1)2(1)2(1) '
_cod_database_code 7103741

loop_
_symmetry_equiv_pos_as_xyz
'x, y, z'
'-x+1/2, -y, z+1/2'
'x+1/2, -y+1/2, -z'
'-x, y+1/2, -z+1/2'

loop_
_atom_site_label
_atom_site_type_symbol
_atom_site_fract_x
_atom_site_fract_y
_atom_site_fract_z
_atom_site_U_iso_or_equiv
_atom_site_adp_type
_atom_site_occupancy
_atom_site_symmetry_multiplicity
_atom_site_calc_flag
_atom_site_refinement_flags
_atom_site_disorder_assembly
_atom_site_disorder_group
Br1 Br 0.15377(11) 0.50535(4) 0.40086(2) 0.1354(4) Uani 1 1 d . . .
S1 S 0.1637(2) 0.24771(9) 0.57149(7) 0.0971(5) Uani 1 1 d . . .
O1 O 0.1728(3) 0.7426(2) 0.25025(14) 0.0866(11) Uani 1 1 d . . .
O1B O 0.2703(5) 0.1943(2) 0.5611(2) 0.1394(18) Uani 1 1 d . . .
O1M O 0.5791(4) 0.4137(2) 0.73686(15) 0.0958(12) Uani 1 1 d . . .
O2B O 0.0244(5) 0.2219(2) 0.57979(17) 0.1122(14) Uani 1 1 d . . .
O3 O 0.4927(3) 0.84061(19) 0.33716(12) 0.0686(9) Uani 1 1 d . . .
O5 O 0.4919(3) 0.7637(2) 0.42401(13) 0.0882(12) Uani 1 1 d . . .
O7 O 0.4849(3) 0.6748(2) 0.50510(13) 0.0780(10) Uani 1 1 d . . .
O9 O 0.4713(3) 0.5780(2) 0.58220(12) 0.0747(10) Uani 1 1 d . . .
O11 O 0.4393(3) 0.4827(2) 0.65881(13) 0.0872(11) Uani 1 1 d . . .
O13 O 0.2175(3) 0.29100(19) 0.61927(14) 0.0776(10) Uani 1 1 d . . .
O15 O -0.1749(3) 0.34300(19) 0.73044(13) 0.0787(10) Uani 1 1 d . . .
O26 O -0.3196(3) 0.80437(17) 0.25904(12) 0.0647(9) Uani 1 1 d . . .
O27 O 0.0502(3) 0.84937(17) 0.25748(13) 0.0617(9) Uani 1 1 d . . .
C1 C 0.1651(5) 0.8074(3) 0.26288(18) 0.0571(12) Uani 1 1 d . . .
C1B C 0.1616(8) 0.3166(3) 0.5236(2) 0.0838(16) Uani 1 1 d . . .
C1M C 0.5026(7) 0.4245(4) 0.7823(2) 0.099(2) Uani 1 1 d . . .
C1' C 0.3730(6) 0.8828(3) 0.2398(2) 0.0889(18) Uani 1 1 d . . .
C2 C 0.2833(5) 0.8521(3) 0.28483(19) 0.0607(13) Uani 1 1 d . . .
C2B C 0.2833(7) 0.3361(4) 0.4990(3) 0.0960(19) Uani 1 1 d . . .
C2' C 0.3055(8) 0.9325(5) 0.2017(4) 0.160(3) Uani 1 1 d . . .
C3 C 0.3666(5) 0.8027(2) 0.32127(18) 0.0562(12) Uani 1 1 d . . .
C3B C 0.2804(8) 0.3921(4) 0.4614(3) 0.097(2) Uani 1 1 d . . .
C3' C 0.4068(13) 0.9604(6) 0.1552(6) 0.225(7) Uani 1 1 d . . .
C4 C 0.2874(4) 0.7807(3) 0.36923(18) 0.0578(12) Uani 1 1 d . . .
C4B C 0.1581(11) 0.4275(3) 0.4494(2) 0.100(2) Uani 1 1 d . . .
C4' C 0.4902(19) 1.0146(10) 0.1765(5) 0.299(9) Uani 1 1 d . . .
C5 C 0.3668(5) 0.7271(3) 0.40380(18) 0.0634(13) Uani 1 1 d . . .
C5B C 0.0346(9) 0.4060(4) 0.4730(3) 0.103(2) Uani 1 1 d . . .
C6 C 0.2842(5) 0.6987(3) 0.44991(18) 0.0616(13) Uani 1 1 d . . .
C6B C 0.0383(8) 0.3503(4) 0.5099(3) 0.095(2) Uani 1 1 d . . .
C7 C 0.3626(5) 0.6413(3) 0.48228(18) 0.0620(13) Uani 1 1 d . . .
C8 C 0.2774(5) 0.6082(3) 0.52547(18) 0.0593(13) Uani 1 1 d . . .
C9 C 0.3514(5) 0.5471(3) 0.55645(18) 0.0627(13) Uani 1 1 d . . .
C10 C 0.2582(5) 0.5095(3) 0.59591(16) 0.0573(12) Uani 1 1 d . . .
C11 C 0.3315(5) 0.4499(3) 0.62712(18) 0.0635(13) Uani 1 1 d . . .
C12 C 0.2358(5) 0.4082(3) 0.66369(19) 0.0684(14) Uani 1 1 d . . .
C13 C 0.1328(5) 0.3539(3) 0.64116(18) 0.0646(13) Uani 1 1 d . . .
C14 C 0.0282(5) 0.3218(3) 0.6798(2) 0.0713(15) Uani 1 1 d . . .
C15 C -0.0927(5) 0.3759(3) 0.6904(2) 0.0687(15) Uani 1 1 d . . .
C16 C -0.1770(5) 0.3935(3) 0.64371(19) 0.0669(14) Uani 1 1 d . . .
C17 C -0.1573(5) 0.4589(3) 0.6197(2) 0.0690(14) Uani 1 1 d . . .
C18 C -0.2127(5) 0.4823(3) 0.5712(2) 0.0772(15) Uani 1 1 d . . .
C19 C -0.1659(6) 0.5414(3) 0.5455(2) 0.0772(15) Uani 1 1 d . . .
C20 C -0.2149(6) 0.5645(3) 0.4965(2) 0.0852(17) Uani 1 1 d . . .
C21 C -0.1623(6) 0.6223(3) 0.4703(2) 0.0808(16) Uani 1 1 d . . .
C22 C -0.2072(5) 0.6495(3) 0.42025(19) 0.0739(15) Uani 1 1 d . . .
C23 C -0.1530(6) 0.7081(3) 0.39689(19) 0.0714(14) Uani 1 1 d . . .
C24 C -0.2017(5) 0.7379(3) 0.34864(17) 0.0618(13) Uani 1 1 d . . .
C25 C -0.1466(5) 0.7977(3) 0.32687(18) 0.0600(13) Uani 1 1 d . . .
C26 C -0.1876(5) 0.8300(2) 0.27641(19) 0.0585(12) Uani 1 1 d . . .
C27 C -0.0754(4) 0.8150(3) 0.23646(18) 0.0568(12) Uani 1 1 d . . .
C28 C -0.2711(6) 0.3325(3) 0.6246(2) 0.0940(19) Uani 1 1 d . . .
C29 C -0.1040(6) 0.8504(3) 0.1861(2) 0.0893(18) Uani 1 1 d . . .
H1 H 0.2467 0.8966 0.3026 0.081 Uiso 1 1 d . . .
H2 H 0.3927 0.7568 0.3040 0.074 Uiso 1 1 d . . .
H3 H 0.2687 0.8274 0.3890 0.074 Uiso 1 1 d . . .
H4 H 0.1993 0.7600 0.3611 0.074 Uiso 1 1 d . . .
H5 H 0.3957 0.6839 0.3849 0.082 Uiso 1 1 d . . .
H6 H 0.2618 0.7416 0.4712 0.075 Uiso 1 1 d . . .
H7 H 0.1986 0.6777 0.4380 0.075 Uiso 1 1 d . . .
H8 H 0.3921 0.6000 0.4603 0.079 Uiso 1 1 d . . .
H9 H 0.2503 0.6485 0.5482 0.081 Uiso 1 1 d . . .
H10 H 0.1900 0.5879 0.5117 0.081 Uiso 1 1 d . . .
H11 H 0.3851 0.5082 0.5322 0.080 Uiso 1 1 d . . .
H12 H 0.2235 0.5484 0.6187 0.075 Uiso 1 1 d . . .
H13 H 0.1762 0.4883 0.5793 0.075 Uiso 1 1 d . . .
H14 H 0.3730 0.4126 0.6038 0.082 Uiso 1 1 d . . .
H15 H 0.2893 0.3822 0.6894 0.087 Uiso 1 1 d . . .
H16 H 0.1827 0.4474 0.6832 0.087 Uiso 1 1 d . . .
H17 H 0.0790 0.3787 0.6150 0.079 Uiso 1 1 d . . .
H18 H -0.0082 0.2747 0.6662 0.089 Uiso 1 1 d . . .
H19 H 0.0786 0.3087 0.7105 0.089 Uiso 1 1 d . . .
H20 H -0.0524 0.4233 0.7037 0.094 Uiso 1 1 d . . .
H21 H -0.0972 0.4977 0.6377 0.092 Uiso 1 1 d . . .
H22 H -0.2907 0.4543 0.5572 0.098 Uiso 1 1 d . . .
H23 H -0.0886 0.5724 0.5605 0.096 Uiso 1 1 d . . .
H24 H -0.2925 0.5388 0.4818 0.101 Uiso 1 1 d . . .
H25 H -0.0827 0.6494 0.4859 0.099 Uiso 1 1 d . . .
H26 H -0.2871 0.6224 0.4053 0.089 Uiso 1 1 d . . .
H27 H -0.0765 0.7324 0.4144 0.096 Uiso 1 1 d . . .
H28 H -0.2802 0.7109 0.3313 0.079 Uiso 1 1 d . . .
H29 H -0.0749 0.8233 0.3454 0.083 Uiso 1 1 d . . .
H30 H -0.1974 0.8848 0.2806 0.071 Uiso 1 1 d . . .
H31 H -0.0618 0.7613 0.2317 0.069 Uiso 1 1 d . . .
H32 H -0.3644 0.3498 0.6234 0.116 Uiso 1 1 d . . .
H33 H -0.2423 0.3158 0.5921 0.116 Uiso 1 1 d . . .
H34 H -0.2669 0.2901 0.6479 0.116 Uiso 1 1 d . . .
H35 H -0.1165 0.9030 0.1904 0.103 Uiso 1 1 d . . .
H36 H -0.0277 0.8419 0.1632 0.103 Uiso 1 1 d . . .
H37 H -0.1862 0.8292 0.1714 0.103 Uiso 1 1 d . . .
H38 H 0.4527 0.9110 0.2530 0.107 Uiso 1 1 d . . .
H39 H 0.4136 0.8394 0.2221 0.107 Uiso 1 1 d . . .
H40 H 0.2323 0.9007 0.1856 0.194 Uiso 1 1 d . . .
H41 H 0.2612 0.9715 0.2188 0.194 Uiso 1 1 d . . .
H42 H 0.4644 0.9207 0.1454 0.246 Uiso 1 1 d . . .
H43 H 0.3598 0.9843 0.1315 0.246 Uiso 1 1 d . . .
H44 H 0.5524 0.9931 0.2081 0.292 Uiso 1 1 d . . .
H45 H 0.5647 1.0343 0.1561 0.292 Uiso 1 1 d . . .
H46 H 0.4479 1.0567 0.1942 0.292 Uiso 1 1 d . . .
H47 H 0.3748 0.3146 0.5096 0.116 Uiso 1 1 d . . .
H48 H 0.3654 0.4054 0.4415 0.109 Uiso 1 1 d . . .
H49 H -0.0527 0.4328 0.4629 0.135 Uiso 1 1 d . . .
H50 H -0.0499 0.3344 0.5266 0.117 Uiso 1 1 d . . .
H51 H 0.5226 0.8631 0.3052 0.085 Uiso 1 1 d . . .
H52 H 0.5077 0.8039 0.3978 0.085 Uiso 1 1 d . . .
H53 H 0.5070 0.7199 0.4801 0.085 Uiso 1 1 d . . .
H54 H 0.5027 0.6191 0.5551 0.085 Uiso 1 1 d . . .
H55 H 0.4863 0.5237 0.6331 0.085 Uiso 1 1 d . . .
H56 H -0.3308 0.7408 0.2518 0.085 Uiso 1 1 d . . .

loop_
_atom_site_aniso_label
_atom_site_aniso_U_11
_atom_site_aniso_U_22
_atom_site_aniso_U_33
_atom_site_aniso_U_23
_atom_site_aniso_U_13
_atom_site_aniso_U_12
Br1 0.2242(10) 0.1060(5) 0.0760(4) -0.0139(4) -0.0196(5) -0.0216(6)
S1 0.1019(14) 0.0743(10) 0.1150(13) -0.0095(10) 0.0183(12) 0.0064(11)
O1 0.058(2) 0.080(3) 0.122(3) -0.024(2) -0.015(2) 0.012(2)
O1B 0.158(4) 0.088(3) 0.173(5) -0.003(3) 0.044(4) 0.044(3)
O1M 0.067(2) 0.135(3) 0.086(3) 0.010(3) 0.002(2) 0.022(2)
O2B 0.105(3) 0.101(3) 0.130(4) -0.009(3) 0.011(3) -0.034(3)
O3 0.0393(18) 0.095(3) 0.072(2) 0.012(2) -0.0001(17) -0.0168(18)
O5 0.044(2) 0.133(3) 0.088(3) 0.036(2) -0.0150(19) -0.017(2)
O7 0.046(2) 0.108(3) 0.080(2) 0.026(2) -0.0075(18) -0.014(2)
O9 0.0393(19) 0.103(3) 0.081(2) 0.022(2) -0.0083(18) -0.0114(19)
O11 0.058(2) 0.119(3) 0.085(2) 0.036(2) -0.020(2) -0.019(2)
O13 0.059(2) 0.077(2) 0.097(3) 0.011(2) 0.009(2) 0.0150(19)
O15 0.067(2) 0.090(2) 0.079(2) 0.029(2) 0.018(2) 0.000(2)
O26 0.0377(17) 0.073(2) 0.083(2) 0.0063(17) -0.0056(17) -0.0009(17)
O27 0.0380(19) 0.055(2) 0.092(2) -0.0005(19) 0.0018(18) -0.0023(16)
C1 0.046(3) 0.059(3) 0.066(3) 0.003(3) 0.001(3) 0.003(3)
C1B 0.093(5) 0.070(4) 0.088(4) -0.016(3) 0.012(4) 0.004(4)
C1M 0.097(5) 0.123(5) 0.078(4) -0.011(4) 0.027(4) 0.019(4)
C1' 0.055(3) 0.095(4) 0.117(5) 0.032(4) -0.003(3) 0.005(3)
C2 0.044(3) 0.058(3) 0.080(3) 0.001(3) 0.006(3) -0.005(3)
C2B 0.101(5) 0.094(5) 0.093(5) -0.015(4) 0.011(4) 0.011(4)
C2' 0.116(6) 0.154(7) 0.212(9) 0.078(7) 0.022(6) -0.005(6)
C3 0.041(3) 0.058(3) 0.070(3) 0.001(3) 0.000(3) -0.004(2)
C3B 0.113(6) 0.096(5) 0.082(5) -0.030(4) 0.032(4) -0.001(4)
C3' 0.175(10) 0.140(8) 0.36(2) 0.015(10) 0.093(12) -0.064(7)
C4 0.033(2) 0.066(3) 0.074(3) 0.011(3) 0.000(3) -0.005(2)
C4B 0.141(7) 0.087(5) 0.071(4) -0.036(3) 0.000(5) 0.006(6)
C4' 0.40(3) 0.293(18) 0.201(12) 0.073(14) 0.160(16) 0.064(16)
C5 0.053(3) 0.075(3) 0.062(3) -0.001(3) 0.006(3) -0.007(3)
C5B 0.114(6) 0.111(6) 0.084(5) -0.022(5) -0.018(5) 0.010(5)
C6 0.044(3) 0.073(3) 0.068(3) 0.002(3) 0.001(3) -0.010(3)
C6B 0.100(6) 0.094(5) 0.091(5) -0.011(4) -0.009(4) -0.009(4)
C7 0.048(3) 0.075(3) 0.064(3) 0.002(3) -0.004(3) -0.002(3)
C8 0.043(3) 0.074(3) 0.061(3) 0.001(3) 0.001(3) 0.001(2)
C9 0.053(3) 0.071(3) 0.064(3) 0.000(3) -0.002(3) 0.010(3)
C10 0.043(3) 0.076(3) 0.053(3) 0.003(3) 0.001(2) 0.000(2)
C11 0.049(3) 0.073(3) 0.068(3) 0.004(3) 0.002(3) -0.006(3)
C12 0.054(3) 0.082(3) 0.068(3) 0.008(3) -0.008(3) -0.008(3)
C13 0.049(3) 0.073(3) 0.072(3) 0.016(3) 0.004(3) 0.012(3)
C14 0.056(3) 0.080(4) 0.078(4) 0.017(3) -0.003(3) 0.007(3)
C15 0.060(3) 0.074(4) 0.072(4) 0.019(3) 0.004(3) 0.003(3)
C16 0.044(3) 0.079(4) 0.077(4) 0.007(3) 0.007(3) 0.009(3)
C17 0.054(3) 0.070(3) 0.082(4) 0.018(3) 0.008(3) 0.016(3)
C18 0.064(4) 0.093(4) 0.075(4) 0.021(4) 0.000(3) 0.012(3)
C19 0.071(4) 0.086(4) 0.075(4) 0.026(3) 0.013(3) 0.021(3)
C20 0.085(4) 0.085(4) 0.085(4) 0.016(4) 0.007(4) 0.021(3)
C21 0.071(4) 0.087(4) 0.085(4) 0.006(4) 0.014(4) 0.025(3)
C22 0.068(4) 0.087(4) 0.066(3) 0.015(3) 0.001(3) 0.024(3)
C23 0.066(3) 0.085(4) 0.063(3) 0.010(3) 0.008(3) 0.011(3)
C24 0.058(3) 0.070(3) 0.058(3) 0.008(3) -0.009(3) 0.007(3)
C25 0.044(3) 0.078(4) 0.057(3) -0.005(3) -0.001(3) 0.001(3)
C26 0.040(3) 0.058(3) 0.078(4) -0.002(3) -0.003(3) 0.000(2)
C27 0.041(3) 0.064(3) 0.065(3) 0.009(3) -0.004(3) -0.007(2)
C28 0.079(4) 0.099(4) 0.104(4) 0.018(4) -0.009(3) -0.001(4)
C29 0.077(4) 0.110(4) 0.081(4) 0.028(4) -0.003(3) -0.017(3)

loop_
_atom_type_symbol
_atom_type_description
_atom_type_scat_dispersion_real
_atom_type_scat_dispersion_imag
_atom_type_scat_source
C C 0.0033 0.0016 'International Tables Vol C Tables 4.2.6.8 and 6.1.1.4'
H H 0.0000 0.0000 'International Tables Vol C Tables 4.2.6.8 and 6.1.1.4'
O O 0.0106 0.0060 'International Tables Vol C Tables 4.2.6.8 and 6.1.1.4'
S S 0.1246 0.1234 'International Tables Vol C Tables 4.2.6.8 and 6.1.1.4'
Br Br -0.2901 2.4595 'International Tables Vol C Tables 4.2.6.8 and 6.1.1.4'

loop_
_geom_angle_atom_site_label_1
_geom_angle_atom_site_label_2
_geom_angle_atom_site_label_3
_geom_angle
_geom_angle_site_symmetry_1
_geom_angle_site_symmetry_3
_geom_angle_publ_flag
O1B S1 O2B 119.3(3) . . ?
O1B S1 O13 104.1(3) . . ?
O2B S1 O13 110.2(2) . . ?
O1B S1 C1B 109.6(3) . . ?
O2B S1 C1B 108.7(3) . . ?
O13 S1 C1B 103.7(2) . . ?
C13 O13 S1 119.8(3) . . ?
C1 O27 C27 119.2(4) . . ?
O1 C1 O27 123.7(5) . . ?
O1 C1 C2 124.5(5) . . ?
O27 C1 C2 111.7(4) . . ?
C6B C1B C2B 119.9(6) . . ?
C6B C1B S1 120.0(6) . . ?
C2B C1B S1 120.1(6) . . ?
C2' C1' C2 118.6(5) . . ?
C1 C2 C3 109.5(4) . . ?
C1 C2 C1' 108.1(4) . . ?
C3 C2 C1' 112.8(4) . . ?
C1B C2B C3B 119.4(6) . . ?
C1' C2' C3' 115.1(8) . . ?
O3 C3 C4 107.4(4) . . ?
O3 C3 C2 110.6(4) . . ?
C4 C3 C2 113.8(4) . . ?
C4B C3B C2B 120.4(6) . . ?
C4' C3' C2' 104.7(14) . . ?
C5 C4 C3 113.8(4) . . ?
C3B C4B C5B 120.1(6) . . ?
C3B C4B Br1 120.8(7) . . ?
C5B C4B Br1 119.1(7) . . ?
O5 C5 C4 110.5(4) . . ?
O5 C5 C6 106.5(4) . . ?
C4 C5 C6 114.7(4) . . ?
C6B C5B C4B 119.1(7) . . ?
C7 C6 C5 113.9(4) . . ?
C1B C6B C5B 121.1(7) . . ?
O7 C7 C8 106.7(4) . . ?
O7 C7 C6 110.9(4) . . ?
C8 C7 C6 114.2(4) . . ?
C7 C8 C9 114.9(4) . . ?
O9 C9 C10 108.4(4) . . ?
O9 C9 C8 110.5(4) . . ?
C10 C9 C8 113.6(4) . . ?
C11 C10 C9 113.7(4) . . ?
O11 C11 C10 111.3(4) . . ?
O11 C11 C12 105.3(4) . . ?
C10 C11 C12 113.6(4) . . ?
C13 C12 C11 117.5(4) . . ?
O13 C13 C12 105.8(4) . . ?
O13 C13 C14 109.4(4) . . ?
C12 C13 C14 114.1(4) . . ?
C15 C14 C13 112.5(4) . . ?
O15 C15 C16 112.7(4) . . ?
O15 C15 C14 107.0(4) . . ?
C16 C15 C14 113.0(4) . . ?
C17 C16 C28 123.8(5) . . ?
C17 C16 C15 119.4(5) . . ?
C28 C16 C15 116.7(5) . . ?
C16 C17 C18 128.0(5) . . ?
C19 C18 C17 123.6(5) . . ?
C18 C19 C20 125.1(6) . . ?
C21 C20 C19 124.1(6) . . ?
C20 C21 C22 127.2(6) . . ?
C23 C22 C21 124.3(5) . . ?
C22 C23 C24 124.7(5) . . ?
C25 C24 C23 123.0(5) . . ?
C24 C25 C26 126.0(4) . . ?
O26 C26 C25 113.4(4) . . ?
O26 C26 C27 110.7(4) . . ?
C25 C26 C27 110.9(4) . . ?
O27 C27 C29 108.1(4) . . ?
O27 C27 C26 104.5(4) . . ?
C29 C27 C26 114.0(4) . . ?

loop_
_geom_bond_atom_site_label_1
_geom_bond_atom_site_label_2
_geom_bond_distance
_geom_bond_site_symmetry_2
_geom_bond_publ_flag
Br1 C4B 1.877(7) . ?
S1 O1B 1.419(4) . ?
S1 O2B 1.429(4) . ?
S1 O13 1.557(4) . ?
S1 C1B 1.751(6) . ?
O1 C1 1.196(5) . ?
O1M C1M 1.413(6) . ?
O3 C3 1.445(5) . ?
O5 C5 1.463(5) . ?
O7 C7 1.445(5) . ?
O9 C9 1.442(5) . ?
O11 C11 1.448(5) . ?
O13 C13 1.494(5) . ?
O15 C15 1.436(5) . ?
O26 C26 1.419(5) . ?
O27 C1 1.337(5) . ?
O27 C27 1.458(5) . ?
C1 C2 1.498(6) . ?
C1B C6B 1.372(8) . ?
C1B C2B 1.378(8) . ?
C1' C2' 1.481(9) . ?
C1' C2 1.560(7) . ?
C2 C3 1.523(6) . ?
C2B C3B 1.398(9) . ?
C2' C3' 1.634(14) . ?
C3 C4 1.520(6) . ?
C3B C4B 1.367(9) . ?
C3' C4' 1.37(2) . ?
C4 C5 1.518(6) . ?
C4B C5B 1.390(9) . ?
C5 C6 1.531(6) . ?
C5B C6B 1.382(9) . ?
C6 C7 1.524(6) . ?
C7 C8 1.514(6) . ?
C8 C9 1.528(6) . ?
C9 C10 1.521(6) . ?
C10 C11 1.509(6) . ?
C11 C12 1.519(6) . ?
C12 C13 1.501(7) . ?
C13 C14 1.536(7) . ?
C14 C15 1.531(7) . ?
C15 C16 1.500(7) . ?
C16 C17 1.331(6) . ?
C16 C28 1.496(7) . ?
C17 C18 1.439(7) . ?
C18 C19 1.324(7) . ?
C19 C20 1.429(7) . ?
C20 C21 1.332(7) . ?
C21 C22 1.462(7) . ?
C22 C23 1.313(7) . ?
C23 C24 1.449(7) . ?
C24 C25 1.315(6) . ?
C25 C26 1.494(7) . ?
C26 C27 1.525(6) . ?
C27 C29 1.487(7) . ?

loop_
_cod_changelog_entry_id
_cod_changelog_entry_author
_cod_changelog_entry_date
_cod_changelog_entry_text
1 'Vaitkus, Antanas' 2022-05-07T03:15:00+03:00
;
 Replaced the '&#x00A5;' sequences with backslash symbols ('\')
 in multiple data values.
;

loop_
_cod_related_entry_id
_cod_related_entry_database
_cod_related_entry_code
1 ChemSpider 30653087
